data_4060750
loop_
_publ_author_name
'Masako Terada'
'Munetaka Akita'

_publ_section_title
;
 Formal Hydrogenation of a Permetalated Ethene, (\m4-C\\db
 C)Fe2Ru2(\h5-C5Me5)2(CO)8(dppm), via Successive Protonation-Hydride
 Reduction Leading to C2Hn Cluster Compounds
;
_journal_name_full Organometallics
_journal_page_first 355
_journal_page_last 364
_journal_paper_doi 10.1021/om020722u
_journal_volume 22
_journal_year 2003
_chemical_formula_moiety 'C42 H38 Fe O5 P2 Ru2 '
_chemical_formula_sum 'C42 H38 Fe O5 P2 Ru2'
_chemical_formula_weight 942.69
_space_group_IT_number 2
_symmetry_cell_setting triclinic
_symmetry_Int_Tables_number 2
_symmetry_space_group_name_Hall '-P 1'
_symmetry_space_group_name_H-M 'P -1'
_cell_angle_alpha 104.782(7)
_cell_angle_beta 112.424(3)
_cell_angle_gamma 79.310(2)
_cell_formula_units_Z 2
_cell_length_a 12.213(1)
_cell_length_b 18.566(2)
_cell_length_c 9.8307(8)
_cell_measurement_reflns_used 10961
_cell_measurement_temperature 213
_cell_measurement_theta_max 27.5
_cell_measurement_theta_min 1.1
_cell_volume 1982.6(3)
_computing_cell_refinement PROCESS-AUTO
_computing_data_collection PROCESS-AUTO
_computing_data_reduction 'teXsan Ver. 1.11'
_computing_publication_material 'teXsan Ver. 1.11'
_computing_structure_refinement SHELXL97
_computing_structure_solution SHELXS86
_diffrn_detector_area_resol_mean 10.00
_diffrn_measurement_device_type 'Rigaku RAXIS-IV Imaging Plate'
_diffrn_measurement_method \w
_diffrn_radiation_type 'Mo K\a'
_diffrn_radiation_wavelength 0.7107
_diffrn_reflns_av_R_equivalents 0.000
_diffrn_reflns_limit_h_max 15
_diffrn_reflns_limit_h_min 0
_diffrn_reflns_limit_k_max 24
_diffrn_reflns_limit_k_min -23
_diffrn_reflns_limit_l_max 11
_diffrn_reflns_limit_l_min -12
_diffrn_reflns_number 12835
_diffrn_reflns_theta_max 27.48
_exptl_absorpt_coefficient_mu 1.237
_exptl_absorpt_correction_T_max 0.884
_exptl_absorpt_correction_T_min 0.741
_exptl_absorpt_correction_type multi-scan
_exptl_absorpt_process_details '(Higashi, 1995)'
_exptl_crystal_colour 'dark red-brown'
_exptl_crystal_density_diffrn 1.579
_exptl_crystal_density_method 'not measured'
_exptl_crystal_description needle
_exptl_crystal_size_max 0.300
_exptl_crystal_size_mid 0.050
_exptl_crystal_size_min 0.050
_refine_diff_density_max 0.80
_refine_diff_density_min -3.39
_refine_ls_extinction_coef 0.0000
_refine_ls_extinction_expression Fc^*^=kFc[1+0.001xFc^2^\l^3^/sin(2\q)]^-1/4^
_refine_ls_extinction_method SHELXL
_refine_ls_goodness_of_fit_ref 1.700
_refine_ls_number_parameters 478
_refine_ls_number_reflns 7099
_refine_ls_R_factor_gt 0.0780
_refine_ls_shift/su_max 0.5840
_refine_ls_structure_factor_coef Fsqd
_refine_ls_weighting_details 'w = 1/[\s^2^(Fo^2^) + (0.1000P)^2^+0.0000P] where P=(Fo^2^+2Fc^2^)/3'
_refine_ls_weighting_scheme calc
_refine_ls_wR_factor_ref 0.1932
_reflns_number_gt 7099
_reflns_number_total 7728
_reflns_threshold_expression >2.0sigma(I)
_cod_original_sg_symbol_H-M 'P -1         '
_cod_original_formula_sum 'C42 H38 Fe O5 P2 Ru2 '
_cod_database_code 4060750

loop_
_symmetry_equiv_pos_as_xyz
x,y,z
-x,-y,-z

loop_
_atom_site_label
_atom_site_type_symbol
_atom_site_fract_x
_atom_site_fract_y
_atom_site_fract_z
_atom_site_U_iso_or_equiv
_atom_site_adp_type
_atom_site_occupancy
_atom_site_calc_flag
Ru(2) Ru 0.62369(3) 0.17539(2) 0.11744(3) 0.0409(1) Uani 1.00 d
Ru(1) Ru 0.55120(3) 0.32942(2) 0.16087(4) 0.0403(1) Uani 1.00 d
Fe(1) Fe 0.42901(5) 0.24125(3) -0.08717(7) 0.0434(2) Uani 1.00 d
P(2) P 0.80617(9) 0.18985(5) 0.3077(1) 0.0397(2) Uani 1.00 d
P(1) P 0.74226(9) 0.35962(5) 0.2897(1) 0.0389(2) Uani 1.00 d
O(21) O 0.6899(4) 0.0165(2) -0.0229(5) 0.082(1) Uani 1.00 d
O(22) O 0.4915(5) 0.1217(2) 0.2757(6) 0.082(1) Uani 1.00 d
O(11) O 0.3062(3) 0.2781(3) 0.1268(4) 0.073(1) Uani 1.00 d
O(12) O 0.4516(4) 0.4912(2) 0.1344(6) 0.085(1) Uani 1.00 d
O(13) O 0.5441(4) 0.3151(2) 0.4597(4) 0.0659(9) Uani 1.00 d
C(2) C 0.6108(3) 0.2453(3) -0.0084(5) 0.0461(9) Uani 1.00 d
C(1) C 0.5562(4) 0.3047(3) -0.0657(5) 0.0489(9) Uani 1.00 d
C(3) C 0.8341(4) 0.2885(2) 0.3972(5) 0.0445(8) Uani 1.00 d
C(21) C 0.6632(4) 0.0767(3) 0.0290(5) 0.056(1) Uani 1.00 d
C(22) C 0.5449(5) 0.1417(3) 0.2195(6) 0.055(1) Uani 1.00 d
C(11) C 0.3751(4) 0.2720(3) 0.0666(5) 0.054(1) Uani 1.00 d
C(12) C 0.4850(4) 0.4306(3) 0.1451(6) 0.057(1) Uani 1.00 d
C(13) C 0.5447(4) 0.3196(2) 0.3457(5) 0.0478(9) Uani 1.00 d
C(30) C 0.3351(4) 0.2644(3) -0.3044(5) 0.055(1) Uani 1.00 d
C(31) C 0.2525(4) 0.2578(3) -0.2363(5) 0.055(1) Uani 1.00 d
C(32) C 0.2744(4) 0.1846(3) -0.2067(5) 0.053(1) Uani 1.00 d
C(33) C 0.3679(4) 0.1449(3) -0.2529(6) 0.056(1) Uani 1.00 d
C(34) C 0.4076(4) 0.1942(3) -0.3109(5) 0.058(1) Uani 1.00 d
C(35) C 0.3360(6) 0.3292(4) -0.3682(8) 0.088(2) Uani 1.00 d
C(36) C 0.1549(5) 0.3174(4) -0.2157(8) 0.075(2) Uani 1.00 d
C(37) C 0.1983(5) 0.1524(4) -0.1495(7) 0.069(1) Uani 1.00 d
C(38) C 0.4083(6) 0.0638(3) -0.2577(8) 0.082(2) Uani 1.00 d
C(39) C 0.5037(5) 0.1739(4) -0.3764(6) 0.083(2) Uani 1.00 d
C(61) C 0.9439(3) 0.1548(2) 0.2668(5) 0.0414(8) Uani 1.00 d
C(62) C 0.9402(4) 0.1247(2) 0.1207(5) 0.0494(9) Uani 1.00 d
C(63) C 1.0467(4) 0.1043(3) 0.0920(5) 0.056(1) Uani 1.00 d
C(64) C 1.1535(4) 0.1157(3) 0.2038(6) 0.057(1) Uani 1.00 d
C(65) C 1.1588(4) 0.1442(3) 0.3510(6) 0.056(1) Uani 1.00 d
C(66) C 1.0541(4) 0.1632(2) 0.3819(5) 0.0480(9) Uani 1.00 d
C(71) C 0.8307(4) 0.1481(2) 0.4686(5) 0.0435(8) Uani 1.00 d
C(72) C 0.8580(6) 0.0712(3) 0.4507(7) 0.067(1) Uani 1.00 d
C(73) C 0.8640(6) 0.0346(3) 0.5583(8) 0.074(2) Uani 1.00 d
C(74) C 0.8495(5) 0.0732(3) 0.6902(6) 0.065(1) Uani 1.00 d
C(75) C 0.8232(6) 0.1494(3) 0.7097(7) 0.073(1) Uani 1.00 d
C(76) C 0.8158(6) 0.1862(3) 0.6012(6) 0.062(1) Uani 1.00 d
C(41) C 0.7692(4) 0.4420(2) 0.4436(5) 0.0423(8) Uani 1.00 d
C(42) C 0.8845(4) 0.4612(3) 0.5237(6) 0.054(1) Uani 1.00 d
C(43) C 0.9076(5) 0.5183(3) 0.6508(7) 0.067(1) Uani 1.00 d
C(44) C 0.8158(5) 0.5588(3) 0.6946(6) 0.061(1) Uani 1.00 d
C(45) C 0.7019(5) 0.5407(3) 0.6164(6) 0.059(1) Uani 1.00 d
C(46) C 0.6774(4) 0.4826(2) 0.4909(6) 0.0524(10) Uani 1.00 d
C(51) C 0.8180(4) 0.3716(3) 0.1694(5) 0.0476(9) Uani 1.00 d
C(52) C 0.9099(5) 0.3210(3) 0.1411(7) 0.064(1) Uani 1.00 d
C(53) C 0.9551(6) 0.3299(3) 0.0367(8) 0.078(2) Uani 1.00 d
C(54) C 0.9115(6) 0.3877(4) -0.0366(7) 0.083(2) Uani 1.00 d
C(55) C 0.8219(5) 0.4398(5) -0.0065(9) 0.091(2) Uani 1.00 d
C(56) C 0.7748(5) 0.4297(4) 0.0963(7) 0.073(2) Uani 1.00 d
H(1) H 0.573(5) 0.342(3) -0.139(7) 0.0754(2) Uiso 1.00 calc
H(2) H 0.8207 0.2988 0.4913 0.0540 Uiso 1.00 calc
H(3) H 0.9157 0.2928 0.4189 0.0540 Uiso 1.00 calc
H(4) H 0.3253 0.3751 -0.3006 0.0885 Uiso 1.00 calc
H(5) H 0.2725 0.3278 -0.4636 0.0885 Uiso 1.00 calc
H(6) H 0.4107 0.3262 -0.3815 0.0885 Uiso 1.00 calc
H(7) H 0.1831 0.3658 -0.1884 0.0751 Uiso 1.00 calc
H(8) H 0.1314 0.3102 -0.1377 0.0751 Uiso 1.00 calc
H(9) H 0.0877 0.3141 -0.3080 0.0751 Uiso 1.00 calc
H(10) H 0.1799 0.1892 -0.0708 0.0687 Uiso 1.00 calc
H(11) H 0.2412 0.1088 -0.1112 0.0687 Uiso 1.00 calc
H(12) H 0.1259 0.1390 -0.2305 0.0687 Uiso 1.00 calc
H(13) H 0.3587 0.0349 -0.3491 0.0822 Uiso 1.00 calc
H(14) H 0.4030 0.0496 -0.1732 0.0822 Uiso 1.00 calc
H(15) H 0.4894 0.0545 -0.2538 0.0822 Uiso 1.00 calc
H(16) H 0.4693 0.1569 -0.4832 0.0829 Uiso 1.00 calc
H(17) H 0.5586 0.1347 -0.3330 0.0829 Uiso 1.00 calc
H(18) H 0.5450 0.2169 -0.3553 0.0829 Uiso 1.00 calc
H(19) H 0.8650 0.1188 0.0403 0.0587 Uiso 1.00 calc
H(20) H 1.0447 0.0816 -0.0073 0.0683 Uiso 1.00 calc
H(21) H 1.2249 0.1046 0.1794 0.0685 Uiso 1.00 calc
H(22) H 1.2344 0.1506 0.4309 0.0670 Uiso 1.00 calc
H(23) H 1.0575 0.1828 0.4834 0.0560 Uiso 1.00 calc
H(24) H 0.8710 0.0421 0.3586 0.0791 Uiso 1.00 calc
H(25) H 0.8784 -0.0187 0.5453 0.0906 Uiso 1.00 calc
H(26) H 0.8590 0.0472 0.7667 0.0811 Uiso 1.00 calc
H(27) H 0.8093 0.1757 0.8015 0.0860 Uiso 1.00 calc
H(28) H 0.8022 0.2400 0.6202 0.0763 Uiso 1.00 calc
H(29) H 0.9496 0.4345 0.4934 0.0652 Uiso 1.00 calc
H(30) H 0.9889 0.5305 0.7070 0.0797 Uiso 1.00 calc
H(31) H 0.8293 0.6002 0.7793 0.0734 Uiso 1.00 calc
H(32) H 0.6389 0.5685 0.6479 0.0712 Uiso 1.00 calc
H(33) H 0.5967 0.4704 0.4377 0.0633 Uiso 1.00 calc
H(34) H 0.9430 0.2805 0.1954 0.0758 Uiso 1.00 calc
H(35) H 1.0158 0.2941 0.0137 0.0921 Uiso 1.00 calc
H(36) H 0.9411 0.3935 -0.1111 0.0980 Uiso 1.00 calc
H(37) H 0.7932 0.4831 -0.0542 0.1104 Uiso 1.00 calc
H(38) H 0.7120 0.4647 0.1175 0.0843 Uiso 1.00 calc

loop_
_atom_site_aniso_label
_atom_site_aniso_U_11
_atom_site_aniso_U_22
_atom_site_aniso_U_33
_atom_site_aniso_U_12
_atom_site_aniso_U_13
_atom_site_aniso_U_23
Ru(2) 0.0347(2) 0.0486(2) 0.0380(2) 0.0020(1) 0.0150(2) 0.0075(2)
Ru(1) 0.0301(2) 0.0499(2) 0.0432(2) 0.0045(1) 0.0170(2) 0.0132(2)
Fe(1) 0.0312(3) 0.0619(4) 0.0392(3) 0.0002(2) 0.0148(2) 0.0133(3)
P(2) 0.0362(5) 0.0426(5) 0.0384(5) 0.0055(4) 0.0148(4) 0.0091(4)
P(1) 0.0317(5) 0.0447(5) 0.0424(5) 0.0033(4) 0.0169(4) 0.0115(4)
O(21) 0.078(3) 0.060(2) 0.090(3) 0.007(2) 0.034(2) -0.010(2)
O(22) 0.104(3) 0.080(2) 0.093(3) -0.015(2) 0.065(3) 0.016(2)
O(11) 0.050(2) 0.114(3) 0.064(2) -0.022(2) 0.037(2) -0.005(2)
O(12) 0.078(3) 0.076(2) 0.100(3) 0.035(2) 0.032(2) 0.046(2)
O(13) 0.076(2) 0.080(2) 0.058(2) 0.001(2) 0.042(2) 0.019(2)
C(2) 0.032(2) 0.063(2) 0.042(2) -0.001(2) 0.017(2) 0.003(2)
C(1) 0.043(2) 0.063(2) 0.046(2) -0.002(2) 0.021(2) 0.016(2)
C(3) 0.042(2) 0.044(2) 0.043(2) 0.003(2) 0.015(2) 0.007(2)
C(21) 0.047(2) 0.068(3) 0.049(2) -0.003(2) 0.021(2) 0.000(2)
C(22) 0.064(3) 0.051(2) 0.052(3) -0.004(2) 0.028(2) 0.003(2)
C(11) 0.037(2) 0.075(3) 0.050(2) -0.009(2) 0.017(2) 0.007(2)
C(12) 0.043(2) 0.063(3) 0.066(3) 0.015(2) 0.023(2) 0.023(2)
C(13) 0.038(2) 0.053(2) 0.055(2) 0.006(2) 0.024(2) 0.013(2)
C(30) 0.043(2) 0.080(3) 0.045(2) -0.006(2) 0.011(2) 0.021(2)
C(31) 0.035(2) 0.079(3) 0.048(2) 0.004(2) 0.009(2) 0.022(2)
C(32) 0.037(2) 0.075(3) 0.047(2) -0.013(2) 0.011(2) 0.014(2)
C(33) 0.044(2) 0.063(3) 0.050(2) -0.007(2) 0.008(2) 0.004(2)
C(34) 0.039(2) 0.091(3) 0.039(2) -0.010(2) 0.011(2) 0.005(2)
C(35) 0.072(4) 0.125(5) 0.077(4) -0.009(4) 0.013(3) 0.058(4)
C(36) 0.046(3) 0.092(4) 0.078(4) 0.010(3) 0.013(2) 0.026(3)
C(37) 0.058(3) 0.090(4) 0.067(3) -0.023(3) 0.021(2) 0.020(3)
C(38) 0.077(4) 0.071(3) 0.078(4) -0.002(3) 0.017(3) 0.001(3)
C(39) 0.060(3) 0.135(5) 0.051(3) -0.012(3) 0.029(2) -0.002(3)
C(61) 0.037(2) 0.045(2) 0.041(2) 0.005(1) 0.013(1) 0.013(2)
C(62) 0.040(2) 0.059(2) 0.048(2) -0.002(2) 0.020(2) 0.003(2)
C(63) 0.050(2) 0.072(3) 0.048(2) -0.001(2) 0.025(2) 0.005(2)
C(64) 0.043(2) 0.065(3) 0.066(3) 0.005(2) 0.028(2) 0.014(2)
C(65) 0.038(2) 0.068(3) 0.053(2) 0.008(2) 0.012(2) 0.011(2)
C(66) 0.042(2) 0.053(2) 0.045(2) 0.006(2) 0.014(2) 0.014(2)
C(71) 0.036(2) 0.050(2) 0.042(2) 0.001(1) 0.013(1) 0.011(2)
C(72) 0.089(4) 0.051(2) 0.061(3) 0.004(2) 0.032(3) 0.014(2)
C(73) 0.091(4) 0.059(3) 0.077(4) 0.001(3) 0.032(3) 0.026(3)
C(74) 0.058(3) 0.082(3) 0.059(3) -0.010(2) 0.011(2) 0.032(3)
C(75) 0.093(4) 0.081(3) 0.051(3) -0.004(3) 0.028(3) 0.023(3)
C(76) 0.078(4) 0.060(3) 0.054(3) 0.006(2) 0.032(3) 0.014(2)
C(41) 0.041(2) 0.043(2) 0.047(2) 0.004(1) 0.022(2) 0.012(2)
C(42) 0.044(2) 0.059(2) 0.061(3) -0.005(2) 0.025(2) 0.002(2)
C(43) 0.052(3) 0.069(3) 0.073(3) -0.012(2) 0.027(2) -0.008(3)
C(44) 0.065(3) 0.053(2) 0.064(3) -0.004(2) 0.031(2) -0.001(2)
C(45) 0.054(3) 0.055(2) 0.068(3) 0.008(2) 0.032(2) 0.005(2)
C(46) 0.044(2) 0.050(2) 0.065(3) 0.005(2) 0.027(2) 0.008(2)
C(51) 0.039(2) 0.064(2) 0.044(2) -0.004(2) 0.020(2) 0.010(2)
C(52) 0.076(3) 0.053(2) 0.081(4) -0.007(2) 0.055(3) 0.002(2)
C(53) 0.096(4) 0.074(3) 0.090(4) -0.012(3) 0.070(4) -0.002(3)
C(54) 0.081(4) 0.122(5) 0.065(3) -0.028(4) 0.042(3) 0.016(4)
C(55) 0.056(3) 0.161(6) 0.089(4) 0.003(4) 0.032(3) 0.079(5)
C(56) 0.041(2) 0.116(4) 0.083(4) 0.013(3) 0.030(2) 0.059(4)

loop_
_atom_type_symbol
_atom_type_description
_atom_type_scat_dispersion_real
_atom_type_scat_dispersion_imag
_atom_type_scat_source
C C 0.003 0.002
;International Tables for Crystallography
(1992, Vol. C, Tables 4.2.6.8 and 6.1.1.4)
;
H H 0.000 0.000
;International Tables for Crystallography
(1992, Vol. C, Table 6.1.1.4)
;
O O 0.011 0.006
;International Tables for Crystallography
(1992, Vol. C, Tables 4.2.6.8 and 6.1.1.4)
;
Ru Ru -1.259 0.836
;International Tables for Crystallography
(1992, Vol. C, Tables 4.2.6.8 and 6.1.1.4)
;
Fe Fe 0.346 0.844
;International Tables for Crystallography
(1992, Vol. C, Tables 4.2.6.8 and 6.1.1.4)
;
P P 0.102 0.094
;International Tables for Crystallography
(1992, Vol. C, Tables 4.2.6.8 and 6.1.1.4)
;

loop_
_geom_angle_atom_site_label_1
_geom_angle_atom_site_label_2
_geom_angle_atom_site_label_3
_geom_angle
_geom_angle_publ_flag
Ru(1) Ru(2) Fe(1) 56.32(1) yes
Ru(1) Ru(2) P(2) 93.49(3) yes
Ru(1) Ru(2) C(2) 51.8(1) yes
Ru(1) Ru(2) C(21) 162.4(2) yes
Ru(1) Ru(2) C(22) 101.8(1) yes
Fe(1) Ru(2) P(2) 147.14(3) yes
Fe(1) Ru(2) C(2) 47.9(1) yes
Fe(1) Ru(2) C(21) 110.3(1) yes
Fe(1) Ru(2) C(22) 99.8(1) yes
P(2) Ru(2) C(2) 104.9(1) yes
P(2) Ru(2) C(21) 95.9(1) yes
P(2) Ru(2) C(22) 98.9(1) yes
C(2) Ru(2) C(21) 111.1(2) yes
C(2) Ru(2) C(22) 144.8(2) yes
C(21) Ru(2) C(22) 91.5(2) yes
Ru(2) Ru(1) Fe(1) 61.33(1) yes
Ru(2) Ru(1) P(1) 92.56(3) yes
Ru(2) Ru(1) C(2) 44.0(1) yes
Ru(2) Ru(1) C(1) 77.7(1) yes
Ru(2) Ru(1) C(11) 75.2(1) yes
Ru(2) Ru(1) C(12) 167.8(2) yes
Ru(2) Ru(1) C(13) 86.0(1) yes
Fe(1) Ru(1) P(1) 139.49(4) yes
Fe(1) Ru(1) C(2) 49.39(10) yes
Fe(1) Ru(1) C(1) 48.9(1) yes
Fe(1) Ru(1) C(11) 41.8(1) yes
Fe(1) Ru(1) C(12) 107.2(1) yes
Fe(1) Ru(1) C(13) 117.7(1) yes
P(1) Ru(1) C(2) 90.2(1) yes
P(1) Ru(1) C(1) 98.2(1) yes
P(1) Ru(1) C(11) 164.1(1) yes
P(1) Ru(1) C(12) 94.6(1) yes
P(1) Ru(1) C(13) 88.1(1) yes
C(2) Ru(1) C(1) 34.9(2) yes
C(2) Ru(1) C(11) 87.9(2) yes
C(2) Ru(1) C(12) 126.1(2) yes
C(2) Ru(1) C(13) 129.8(2) yes
C(1) Ru(1) C(11) 89.2(2) yes
C(1) Ru(1) C(12) 91.5(2) yes
C(1) Ru(1) C(13) 162.8(2) yes
C(11) Ru(1) C(12) 99.3(2) yes
C(11) Ru(1) C(13) 81.1(2) yes
C(12) Ru(1) C(13) 104.0(2) yes
Ru(2) Fe(1) Ru(1) 62.35(2) yes
Ru(2) Fe(1) C(2) 44.7(1) yes
Ru(2) Fe(1) C(1) 80.6(1) yes
Ru(2) Fe(1) C(11) 84.3(1) yes
Ru(2) Fe(1) C(30) 151.5(1) yes
Ru(2) Fe(1) C(31) 158.4(2) yes
Ru(2) Fe(1) C(32) 119.8(1) yes
Ru(2) Fe(1) C(33) 100.0(1) yes
Ru(2) Fe(1) C(34) 113.9(1) yes
Ru(1) Fe(1) C(2) 54.7(1) yes
Ru(1) Fe(1) C(1) 53.8(1) yes
Ru(1) Fe(1) C(11) 60.1(2) yes
Ru(1) Fe(1) C(30) 129.4(1) yes
Ru(1) Fe(1) C(31) 130.3(1) yes
Ru(1) Fe(1) C(32) 147.5(2) yes
Ru(1) Fe(1) C(33) 162.3(1) yes
Ru(1) Fe(1) C(34) 146.0(2) yes
C(2) Fe(1) C(1) 37.5(2) yes
C(2) Fe(1) C(11) 109.7(2) yes
C(2) Fe(1) C(30) 115.9(2) yes
C(2) Fe(1) C(31) 155.2(2) yes
C(2) Fe(1) C(32) 152.2(2) yes
C(2) Fe(1) C(33) 114.5(2) yes
C(2) Fe(1) C(34) 97.5(2) yes
C(1) Fe(1) C(11) 111.5(2) yes
C(1) Fe(1) C(30) 88.4(2) yes
C(1) Fe(1) C(31) 120.9(2) yes
C(1) Fe(1) C(32) 154.3(2) yes
C(1) Fe(1) C(33) 128.3(2) yes
C(1) Fe(1) C(34) 92.4(2) yes
C(11) Fe(1) C(30) 124.1(2) yes
C(11) Fe(1) C(31) 88.8(2) yes
C(11) Fe(1) C(32) 87.5(2) yes
C(11) Fe(1) C(33) 120.0(2) yes
C(11) Fe(1) C(34) 152.5(2) yes
C(30) Fe(1) C(31) 39.9(2) yes
C(30) Fe(1) C(32) 66.2(2) yes
C(30) Fe(1) C(33) 66.7(2) yes
C(30) Fe(1) C(34) 39.9(2) yes
C(31) Fe(1) C(32) 39.2(2) yes
C(31) Fe(1) C(33) 66.0(2) yes
C(31) Fe(1) C(34) 66.6(2) yes
C(32) Fe(1) C(33) 38.7(2) yes
C(32) Fe(1) C(34) 65.9(2) yes
C(33) Fe(1) C(34) 39.7(2) yes
Ru(2) P(2) C(3) 114.1(1) yes
Ru(2) P(2) C(61) 119.9(1) yes
Ru(2) P(2) C(71) 115.4(1) yes
C(3) P(2) C(61) 100.5(2) yes
C(3) P(2) C(71) 102.7(2) yes
C(61) P(2) C(71) 101.8(2) yes
Ru(1) P(1) C(3) 111.7(1) yes
Ru(1) P(1) C(41) 118.8(1) yes
Ru(1) P(1) C(51) 113.7(1) yes
C(3) P(1) C(41) 98.5(2) yes
C(3) P(1) C(51) 107.5(2) yes
C(41) P(1) C(51) 105.2(2) yes
Ru(2) C(2) Ru(1) 84.2(2) yes
Ru(2) C(2) Fe(1) 87.4(2) yes
Ru(2) C(2) C(1) 149.7(4) yes
Ru(1) C(2) Fe(1) 75.9(1) yes
Ru(1) C(2) C(1) 71.0(3) yes
Fe(1) C(2) C(1) 70.1(3) yes
Ru(1) C(1) Fe(1) 77.3(2) yes
Ru(1) C(1) C(2) 74.1(3) yes
Fe(1) C(1) C(2) 72.4(3) yes
P(2) C(3) P(1) 116.6(2) yes
Ru(2) C(21) O(21) 178.4(4) yes
Ru(2) C(22) O(22) 176.5(4) yes
Ru(1) C(11) Fe(1) 78.1(2) yes
Ru(1) C(11) O(11) 126.6(3) yes
Fe(1) C(11) O(11) 155.1(4) yes
Ru(1) C(12) O(12) 176.0(6) yes
Ru(1) C(13) O(13) 177.6(4) yes
Fe(1) C(30) C(31) 69.9(3) yes
Fe(1) C(30) C(34) 68.7(3) yes
Fe(1) C(30) C(35) 130.3(4) yes
C(31) C(30) C(34) 106.4(5) yes
C(31) C(30) C(35) 126.1(5) yes
C(34) C(30) C(35) 127.3(6) yes
Fe(1) C(31) C(30) 70.2(2) yes
Fe(1) C(31) C(32) 70.4(2) yes
Fe(1) C(31) C(36) 129.0(3) yes
C(30) C(31) C(32) 107.8(4) yes
C(30) C(31) C(36) 124.3(6) yes
C(32) C(31) C(36) 127.7(6) yes
Fe(1) C(32) C(31) 70.4(3) yes
Fe(1) C(32) C(33) 70.9(3) yes
Fe(1) C(32) C(37) 130.2(3) yes
C(31) C(32) C(33) 109.6(5) yes
C(31) C(32) C(37) 124.4(5) yes
C(33) C(32) C(37) 125.7(5) yes
Fe(1) C(33) C(32) 70.4(3) yes
Fe(1) C(33) C(34) 68.7(3) yes
Fe(1) C(33) C(38) 131.5(3) yes
C(32) C(33) C(34) 107.3(4) yes
C(32) C(33) C(38) 126.2(6) yes
C(34) C(33) C(38) 126.2(6) yes
Fe(1) C(34) C(30) 71.3(3) yes
Fe(1) C(34) C(33) 71.6(3) yes
Fe(1) C(34) C(39) 126.2(3) yes
C(30) C(34) C(33) 108.9(5) yes
C(30) C(34) C(39) 125.9(6) yes
C(33) C(34) C(39) 125.1(5) yes
P(2) C(61) C(62) 121.0(3) yes
P(2) C(61) C(66) 119.9(3) yes
C(62) C(61) C(66) 119.0(4) yes
C(61) C(62) C(63) 119.5(4) yes
C(62) C(63) C(64) 121.1(5) yes
C(63) C(64) C(65) 120.1(5) yes
C(64) C(65) C(66) 119.5(4) yes
C(61) C(66) C(65) 120.8(4) yes
P(2) C(71) C(72) 117.2(4) yes
P(2) C(71) C(76) 125.2(4) yes
C(72) C(71) C(76) 117.5(5) yes
C(71) C(72) C(73) 120.8(6) yes
C(72) C(73) C(74) 121.1(5) yes
C(73) C(74) C(75) 118.5(7) yes
C(74) C(75) C(76) 120.4(6) yes
C(71) C(76) C(75) 121.6(5) yes
P(1) C(41) C(42) 119.8(3) yes
P(1) C(41) C(46) 121.4(3) yes
C(42) C(41) C(46) 118.6(4) yes
C(41) C(42) C(43) 120.3(5) yes
C(42) C(43) C(44) 120.4(5) yes
C(43) C(44) C(45) 119.8(5) yes
C(44) C(45) C(46) 120.6(5) yes
C(41) C(46) C(45) 120.3(4) yes
P(1) C(51) C(52) 122.9(4) yes
P(1) C(51) C(56) 117.4(4) yes
C(52) C(51) C(56) 119.5(6) yes
C(51) C(52) C(53) 119.5(5) yes
C(52) C(53) C(54) 120.9(7) yes
C(53) C(54) C(55) 120.2(8) yes
C(54) C(55) C(56) 118.7(8) yes
C(51) C(56) C(55) 121.2(6) yes

loop_
_geom_bond_atom_site_label_1
_geom_bond_atom_site_label_2
_geom_bond_distance
_geom_bond_publ_flag
Ru(2) Ru(1) 2.8053(5) yes
Ru(2) Fe(1) 2.7789(6) yes
Ru(2) P(2) 2.307(1) yes
Ru(2) C(2) 1.957(5) yes
Ru(2) C(21) 1.878(5) yes
Ru(2) C(22) 1.898(7) yes
Ru(1) Fe(1) 2.6355(6) yes
Ru(1) P(1) 2.287(1) yes
Ru(1) C(2) 2.217(4) yes
Ru(1) C(1) 2.179(5) yes
Ru(1) C(11) 2.334(5) yes
Ru(1) C(12) 1.923(5) yes
Ru(1) C(13) 1.904(6) yes
Fe(1) C(2) 2.063(4) yes
Fe(1) C(1) 2.036(6) yes
Fe(1) C(11) 1.796(6) yes
Fe(1) C(30) 2.116(5) yes
Fe(1) C(31) 2.113(4) yes
Fe(1) C(32) 2.113(5) yes
Fe(1) C(33) 2.120(4) yes
Fe(1) C(34) 2.082(5) yes
P(2) C(3) 1.850(4) yes
P(2) C(61) 1.841(5) yes
P(2) C(71) 1.835(5) yes
P(1) C(3) 1.838(4) yes
P(1) C(41) 1.833(4) yes
P(1) C(51) 1.830(6) yes
O(21) C(21) 1.148(6) yes
O(22) C(22) 1.157(9) yes
O(11) C(11) 1.175(8) yes
O(12) C(12) 1.140(7) yes
O(13) C(13) 1.147(7) yes
C(2) C(1) 1.318(7) yes
C(30) C(31) 1.442(9) yes
C(30) C(34) 1.434(7) yes
C(30) C(35) 1.50(1) yes
C(31) C(32) 1.418(8) yes
C(31) C(36) 1.506(7) yes
C(32) C(33) 1.402(7) yes
C(32) C(37) 1.52(1) yes
C(33) C(34) 1.429(9) yes
C(33) C(38) 1.490(8) yes
C(34) C(39) 1.492(9) yes
C(61) C(62) 1.389(6) yes
C(61) C(66) 1.394(5) yes
C(62) C(63) 1.400(7) yes
C(63) C(64) 1.357(6) yes
C(64) C(65) 1.389(8) yes
C(65) C(66) 1.387(7) yes
C(71) C(72) 1.386(6) yes
C(71) C(76) 1.377(8) yes
C(72) C(73) 1.37(1) yes
C(73) C(74) 1.371(10) yes
C(74) C(75) 1.372(8) yes
C(75) C(76) 1.37(1) yes
C(41) C(42) 1.388(6) yes
C(41) C(46) 1.396(7) yes
C(42) C(43) 1.389(7) yes
C(43) C(44) 1.379(8) yes
C(44) C(45) 1.365(7) yes
C(45) C(46) 1.390(6) yes
C(51) C(52) 1.390(7) yes
C(51) C(56) 1.362(9) yes
C(52) C(53) 1.39(1) yes
C(53) C(54) 1.36(1) yes
C(54) C(55) 1.39(1) yes
C(55) C(56) 1.40(1) yes

loop_
_geom_contact_atom_site_label_1
_geom_contact_atom_site_label_2
_geom_contact_distance
_geom_contact_site_symmetry_2
Ru(2) Ru(1) 2.8053(5) .
Ru(2) Fe(1) 2.7789(6) .
Ru(1) Fe(1) 2.6355(6) .
O(21) C(64) 3.386(7) 2_755
O(21) O(22) 3.510(6) 2_655
O(22) C(39) 3.260(8) 1_556
O(22) C(38) 3.417(7) 2_655
O(11) C(44) 3.475(7) 2_666
O(12) C(56) 3.218(7) 2_665
O(12) C(55) 3.226(7) 2_665
O(12) O(12) 3.38(1) 2_665
O(13) C(35) 3.49(1) 1_556
C(34) C(65) 3.593(6) 1_454
C(44) C(53) 3.577(8) 2_766
